data_7029142
loop_
_publ_author_name
'Dahcheh, Fatme'
'Stephan, Douglas W.'

_publ_section_title
;
 Reactions of ruthenium hydrides with ethyl-vinyl sulfide.
;
_journal_issue 9
_journal_name_full 'Dalton transactions (Cambridge, England : 2003)'
_journal_page_first 3501
_journal_page_last 3507
_journal_paper_doi 10.1039/c3dt53326c
_journal_volume 43
_journal_year 2014
_chemical_formula_sum 'C52.5 H58 Cl N2 O2 P2 Ru'
_chemical_formula_weight 947.47
_space_group_IT_number 14
_symmetry_cell_setting monoclinic
_symmetry_space_group_name_Hall '-P 2yn'
_symmetry_space_group_name_H-M 'P 1 21/n 1'
_atom_sites_solution_hydrogens geom
_atom_sites_solution_primary direct
_atom_sites_solution_secondary difmap
_audit_creation_method SHELXL-97
_cell_angle_alpha 90.00
_cell_angle_beta 104.490(12)
_cell_angle_gamma 90.00
_cell_formula_units_Z 4
_cell_length_a 13.009(3)
_cell_length_b 18.484(4)
_cell_length_c 20.315(5)
_cell_measurement_reflns_used 8984
_cell_measurement_temperature 150(2)
_cell_measurement_theta_max 27.53
_cell_measurement_theta_min 2.40
_cell_volume 4729.5(19)
_computing_cell_refinement 'Bruker SAINT'
_computing_data_collection 'Bruker APEX2'
_computing_data_reduction 'Bruker SAINT'
_computing_molecular_graphics 'Bruker SHELXTL'
_computing_publication_material 'Bruker SHELXTL'
_computing_structure_refinement 'SHELXL-97 (Sheldrick, 1997)'
_computing_structure_solution 'SHELXS-97 (Sheldrick, 1990)'
_diffrn_ambient_temperature 150(2)
_diffrn_measured_fraction_theta_full 0.996
_diffrn_measured_fraction_theta_max 0.996
_diffrn_measurement_device_type 'Bruker APEX-II CCD'
_diffrn_measurement_method '\f and \w scans'
_diffrn_radiation_monochromator graphite
_diffrn_radiation_source 'fine-focus sealed tube'
_diffrn_radiation_type MoK\a
_diffrn_radiation_wavelength 0.71073
_diffrn_reflns_av_R_equivalents 0.0407
_diffrn_reflns_av_unetI/netI 0.0313
_diffrn_reflns_limit_h_max 16
_diffrn_reflns_limit_h_min -16
_diffrn_reflns_limit_k_max 23
_diffrn_reflns_limit_k_min -23
_diffrn_reflns_limit_l_max 26
_diffrn_reflns_limit_l_min -26
_diffrn_reflns_number 77428
_diffrn_reflns_theta_full 27.54
_diffrn_reflns_theta_max 27.54
_diffrn_reflns_theta_min 1.51
_diffrn_standards_number 0
_exptl_absorpt_coefficient_mu 0.497
_exptl_absorpt_correction_T_max 0.9070
_exptl_absorpt_correction_T_min 0.8451
_exptl_absorpt_correction_type multi-scan
_exptl_absorpt_process_details sadabs
_exptl_crystal_colour red
_exptl_crystal_density_diffrn 1.331
_exptl_crystal_density_method 'not measured'
_exptl_crystal_description block
_exptl_crystal_F_000 1976
_exptl_crystal_size_max 0.35
_exptl_crystal_size_mid 0.30
_exptl_crystal_size_min 0.20
_refine_diff_density_max 1.060
_refine_diff_density_min -0.872
_refine_diff_density_rms 0.103
_refine_ls_extinction_method none
_refine_ls_goodness_of_fit_ref 1.068
_refine_ls_hydrogen_treatment constr
_refine_ls_matrix_type full
_refine_ls_number_parameters 528
_refine_ls_number_reflns 10871
_refine_ls_number_restraints 12
_refine_ls_restrained_S_all 1.069
_refine_ls_R_factor_all 0.0657
_refine_ls_R_factor_gt 0.0505
_refine_ls_shift/su_max 0.001
_refine_ls_shift/su_mean 0.000
_refine_ls_structure_factor_coef Fsqd
_refine_ls_weighting_details 'calc w=1/[\s^2^(Fo^2^)+(0.0664P)^2^+11.1804P] where P=(Fo^2^+2Fc^2^)/3'
_refine_ls_weighting_scheme calc
_refine_ls_wR_factor_gt 0.1364
_refine_ls_wR_factor_ref 0.1463
_reflns_number_gt 8829
_reflns_number_total 10871
_reflns_threshold_expression >2sigma(I)
_cod_data_source_file c3dt53326c.txt
_cod_data_source_block compound4
_cod_depositor_comments
;
The following automatic conversions were performed:

'_symmetry_cell_setting' value 'Monoclinic' changed to 'monoclinic'
according to
/usr/data/users/saulius/automatic-downloads/current/RSC/lib/dictionaries/cif_core.dic
dictionary named 'cif_core.dic' version 2.4.2 from 2011-04-26.

Automatic conversion script
Id: cif_fix_values 2281 2013-09-26 08:29:07Z andrius 
;
_cod_original_cell_volume 4729.4(19)
_cod_original_sg_symbol_H-M P2(1)/n
_cod_original_formula_sum 'C52.50 H58 Cl N2 O2 P2 Ru'
_cod_database_code 7029142

loop_
_symmetry_equiv_pos_as_xyz
'x, y, z'
'-x+1/2, y+1/2, -z+1/2'
'-x, -y, -z'
'x-1/2, -y-1/2, z-1/2'

loop_
_atom_site_label
_atom_site_type_symbol
_atom_site_fract_x
_atom_site_fract_y
_atom_site_fract_z
_atom_site_U_iso_or_equiv
_atom_site_adp_type
_atom_site_occupancy
_atom_site_symmetry_multiplicity
_atom_site_calc_flag
_atom_site_refinement_flags
_atom_site_disorder_assembly
_atom_site_disorder_group
Ru1 Ru 0.82310(2) 0.307090(14) 0.918455(13) 0.02238(9) Uani 1 1 d . . .
Cl1 Cl 0.94342(7) 0.33869(5) 1.02857(4) 0.0320(2) Uani 1 1 d . . .
P1 P 0.68402(7) 0.35922(5) 0.95781(4) 0.02512(19) Uani 1 1 d . . .
P2 P 0.96649(7) 0.27779(5) 0.87437(4) 0.02476(19) Uani 1 1 d . . .
O1 O 0.7456(3) 0.42397(17) 0.67732(15) 0.0497(8) Uani 1 1 d . . .
O2 O 0.7159(3) 0.1853(2) 0.96954(19) 0.0614(9) Uani 1 1 d . . .
N1 N 0.6888(2) 0.22365(16) 0.80996(15) 0.0283(6) Uani 1 1 d . . .
N2 N 0.6673(2) 0.33314(16) 0.77507(14) 0.0258(6) Uani 1 1 d . . .
C1 C 0.7125(3) 0.45598(19) 0.96878(17) 0.0259(7) Uani 1 1 d . . .
C2 C 0.7903(3) 0.4839(2) 0.93994(17) 0.0267(7) Uani 1 1 d . . .
H2A H 0.8267 0.4524 0.9165 0.032 Uiso 1 1 calc R . .
C3 C 0.8159(3) 0.5570(2) 0.94475(19) 0.0345(8) Uani 1 1 d . . .
H3A H 0.8689 0.5753 0.9244 0.041 Uiso 1 1 calc R . .
C4 C 0.7643(4) 0.6026(2) 0.9789(2) 0.0419(10) Uani 1 1 d . . .
H4A H 0.7815 0.6526 0.9822 0.050 Uiso 1 1 calc R . .
C5 C 0.6871(4) 0.5761(2) 1.0087(2) 0.0446(10) Uani 1 1 d . . .
H5A H 0.6513 0.6081 1.0321 0.054 Uiso 1 1 calc R . .
C6 C 0.6619(3) 0.5031(2) 1.0046(2) 0.0366(9) Uani 1 1 d . . .
H6A H 0.6102 0.4851 1.0261 0.044 Uiso 1 1 calc R . .
C7 C 0.5515(3) 0.3565(2) 0.89902(19) 0.0339(8) Uani 1 1 d . . .
C8 C 0.4937(3) 0.4182(3) 0.8732(2) 0.0446(10) Uani 1 1 d . . .
H8A H 0.5205 0.4647 0.8886 0.054 Uiso 1 1 calc R . .
C9 C 0.3963(4) 0.4122(4) 0.8249(3) 0.0622(15) Uani 1 1 d . . .
H9A H 0.3565 0.4544 0.8082 0.075 Uiso 1 1 calc R . .
C10 C 0.3584(4) 0.3451(4) 0.8016(3) 0.0650(16) Uani 1 1 d . . .
H10A H 0.2929 0.3412 0.7683 0.078 Uiso 1 1 calc R . .
C11 C 0.4141(4) 0.2838(3) 0.8260(2) 0.0568(14) Uani 1 1 d . . .
H11A H 0.3867 0.2376 0.8100 0.068 Uiso 1 1 calc R . .
C12 C 0.5104(3) 0.2891(3) 0.8742(2) 0.0432(10) Uani 1 1 d . . .
H12A H 0.5490 0.2464 0.8907 0.052 Uiso 1 1 calc R . .
C13 C 0.6561(3) 0.3352(2) 1.03943(19) 0.0323(8) Uani 1 1 d . . .
C14 C 0.7299(4) 0.3546(3) 1.0990(2) 0.0513(12) Uani 1 1 d . . .
H14A H 0.7912 0.3814 1.0967 0.062 Uiso 1 1 calc R . .
C15 C 0.7146(4) 0.3352(3) 1.1617(2) 0.0610(14) Uani 1 1 d . . .
H15A H 0.7661 0.3480 1.2021 0.073 Uiso 1 1 calc R . .
C16 C 0.6252(4) 0.2976(3) 1.1659(3) 0.0570(13) Uani 1 1 d . . .
H16A H 0.6153 0.2834 1.2088 0.068 Uiso 1 1 calc R . .
C17 C 0.5517(4) 0.2812(3) 1.1082(3) 0.0585(13) Uani 1 1 d . . .
H17A H 0.4894 0.2558 1.1109 0.070 Uiso 1 1 calc R . .
C18 C 0.5654(3) 0.3007(3) 1.0448(2) 0.0464(11) Uani 1 1 d . . .
H18A H 0.5114 0.2900 1.0049 0.056 Uiso 1 1 calc R . .
C19 C 0.7226(3) 0.29183(18) 0.82833(18) 0.0254(7) Uani 1 1 d . . .
C20 C 0.6152(3) 0.2206(2) 0.74780(18) 0.0316(8) Uani 1 1 d . . .
C21 C 0.6006(3) 0.2896(2) 0.72564(18) 0.0311(8) Uani 1 1 d . . .
C22 C 0.6720(3) 0.41164(19) 0.77270(19) 0.0315(8) Uani 1 1 d . . .
H22A H 0.6781 0.4307 0.8191 0.038 Uiso 1 1 calc R . .
H22B H 0.6042 0.4296 0.7434 0.038 Uiso 1 1 calc R . .
C23 C 0.7616(3) 0.4418(2) 0.74683(19) 0.0335(8) Uani 1 1 d . . .
H23A H 0.7645 0.4950 0.7525 0.040 Uiso 1 1 calc R . .
H23B H 0.8298 0.4213 0.7732 0.040 Uiso 1 1 calc R . .
C24 C 0.8230(5) 0.4549(3) 0.6486(3) 0.0612(14) Uani 1 1 d . . .
H24A H 0.8088 0.4414 0.6006 0.092 Uiso 1 1 calc R . .
H24B H 0.8934 0.4372 0.6728 0.092 Uiso 1 1 calc R . .
H24C H 0.8209 0.5077 0.6526 0.092 Uiso 1 1 calc R . .
C25 C 0.5256(3) 0.3201(2) 0.6636(2) 0.0410(9) Uani 1 1 d . . .
H25A H 0.4866 0.2806 0.6361 0.062 Uiso 1 1 calc R . .
H25B H 0.5657 0.3471 0.6368 0.062 Uiso 1 1 calc R . .
H25C H 0.4752 0.3527 0.6774 0.062 Uiso 1 1 calc R . .
C26 C 0.5666(4) 0.1512(2) 0.7176(2) 0.0471(11) Uani 1 1 d . . .
H26A H 0.5168 0.1609 0.6736 0.071 Uiso 1 1 calc R . .
H26B H 0.5286 0.1287 0.7482 0.071 Uiso 1 1 calc R . .
H26C H 0.6225 0.1185 0.7111 0.071 Uiso 1 1 calc R . .
C27 C 0.7307(3) 0.1662(2) 0.8579(2) 0.0345(8) Uani 1 1 d . . .
H27A H 0.7818 0.1366 0.8406 0.041 Uiso 1 1 calc R . .
H27B H 0.6722 0.1344 0.8634 0.041 Uiso 1 1 calc R . .
C28 C 0.7854(3) 0.1992(2) 0.9253(2) 0.0345(8) Uani 1 1 d . . .
H28A H 0.8530 0.1721 0.9436 0.041 Uiso 1 1 calc R . .
C29 C 0.7745(6) 0.1808(3) 1.0405(3) 0.0738(17) Uani 1 1 d . . .
H29A H 0.7251 0.1713 1.0689 0.111 Uiso 1 1 calc R . .
H29B H 0.8116 0.2265 1.0544 0.111 Uiso 1 1 calc R . .
H29C H 0.8264 0.1413 1.0462 0.111 Uiso 1 1 calc R . .
C30 C 1.0179(3) 0.35940(19) 0.84222(18) 0.0261(7) Uani 1 1 d . . .
C31 C 1.0290(3) 0.42056(19) 0.88361(19) 0.0300(7) Uani 1 1 d . . .
H31A H 1.0082 0.4184 0.9252 0.036 Uiso 1 1 calc R . .
C32 C 1.0700(3) 0.4847(2) 0.8649(2) 0.0375(9) Uani 1 1 d . . .
H32A H 1.0770 0.5260 0.8935 0.045 Uiso 1 1 calc R . .
C33 C 1.1002(4) 0.4879(2) 0.8046(2) 0.0441(10) Uani 1 1 d . . .
H33A H 1.1288 0.5314 0.7916 0.053 Uiso 1 1 calc R . .
C34 C 1.0889(4) 0.4274(2) 0.7628(2) 0.0462(10) Uani 1 1 d . . .
H34A H 1.1091 0.4298 0.7210 0.055 Uiso 1 1 calc R . .
C35 C 1.0485(3) 0.3638(2) 0.7816(2) 0.0387(9) Uani 1 1 d . . .
H35A H 1.0415 0.3227 0.7527 0.046 Uiso 1 1 calc R . .
C36 C 0.9446(3) 0.21409(19) 0.80314(18) 0.0281(7) Uani 1 1 d . . .
C37 C 0.8721(3) 0.2308(2) 0.74135(19) 0.0325(8) Uani 1 1 d . . .
H37A H 0.8409 0.2776 0.7348 0.039 Uiso 1 1 calc R . .
C38 C 0.8454(3) 0.1801(2) 0.6898(2) 0.0401(9) Uani 1 1 d . . .
H38A H 0.7951 0.1918 0.6485 0.048 Uiso 1 1 calc R . .
C39 C 0.8921(3) 0.1123(2) 0.6983(2) 0.0435(10) Uani 1 1 d . . .
H39A H 0.8747 0.0777 0.6626 0.052 Uiso 1 1 calc R . .
C40 C 0.9639(3) 0.0948(2) 0.7586(2) 0.0423(10) Uani 1 1 d . . .
H40A H 0.9955 0.0481 0.7644 0.051 Uiso 1 1 calc R . .
C41 C 0.9902(3) 0.1453(2) 0.8110(2) 0.0343(8) Uani 1 1 d . . .
H41A H 1.0395 0.1328 0.8524 0.041 Uiso 1 1 calc R . .
C42 C 1.0907(3) 0.24175(18) 0.92890(18) 0.0269(7) Uani 1 1 d . . .
C43 C 1.0908(3) 0.2086(2) 0.9903(2) 0.0355(8) Uani 1 1 d . . .
H43A H 1.0267 0.2045 1.0044 0.043 Uiso 1 1 calc R . .
C44 C 1.1852(3) 0.1812(2) 1.0311(2) 0.0451(10) Uani 1 1 d . . .
H44A H 1.1853 0.1592 1.0734 0.054 Uiso 1 1 calc R . .
C45 C 1.2780(3) 0.1857(2) 1.0109(2) 0.0446(10) Uani 1 1 d . . .
H45A H 1.3418 0.1664 1.0388 0.054 Uiso 1 1 calc R . .
C46 C 1.2787(3) 0.2182(2) 0.9501(2) 0.0397(9) Uani 1 1 d . . .
H46A H 1.3431 0.2216 0.9363 0.048 Uiso 1 1 calc R . .
C47 C 1.1858(3) 0.2460(2) 0.9091(2) 0.0313(8) Uani 1 1 d . . .
H47A H 1.1868 0.2682 0.8670 0.038 Uiso 1 1 calc R . .
C81 C 1.022(2) 0.5750(17) 0.5789(13) 0.262(18) Uiso 0.50 1 d PD A -1
H81A H 1.0885 0.5687 0.6139 0.392 Uiso 0.50 1 calc PR A -1
H81B H 0.9619 0.5718 0.5998 0.392 Uiso 0.50 1 calc PR A -1
H81C H 1.0217 0.6225 0.5575 0.392 Uiso 0.50 1 calc PR A -1
C82 C 1.012(2) 0.5162(17) 0.5254(14) 0.240(17) Uiso 0.50 1 d PD A -1
H82A H 1.0120 0.4681 0.5469 0.287 Uiso 0.50 1 calc PR A -1
H82B H 1.0740 0.5183 0.5053 0.287 Uiso 0.50 1 calc PR A -1
C83 C 0.9093(15) 0.5260(12) 0.4693(11) 0.197(12) Uiso 0.50 1 d PD A -1
H83A H 0.9072 0.5750 0.4493 0.236 Uiso 0.50 1 calc PR A -1
H83B H 0.8470 0.5206 0.4886 0.236 Uiso 0.50 1 calc PR A -1
C84 C 0.9061(19) 0.4683(17) 0.4141(13) 0.247(17) Uiso 0.50 1 d PD A -1
H84A H 0.9590 0.4801 0.3881 0.296 Uiso 0.50 1 calc PR A -1
H84B H 0.9240 0.4203 0.4356 0.296 Uiso 0.50 1 calc PR A -1
C85 C 0.795(2) 0.4661(17) 0.3661(13) 0.241(15) Uiso 0.50 1 d PD A -1
H85A H 0.7920 0.4281 0.3320 0.362 Uiso 0.50 1 calc PR A -1
H85B H 0.7790 0.5130 0.3433 0.362 Uiso 0.50 1 calc PR A -1
H85C H 0.7427 0.4558 0.3922 0.362 Uiso 0.50 1 calc PR A -1
C90 C 1.0470(12) -0.0027(8) 0.9442(8) 0.191(6) Uiso 1 1 d D . .
H90A H 1.0801 -0.0047 0.9075 0.229 Uiso 1 1 calc R . .
C91 C 0.9375(12) 0.0099(9) 0.9320(7) 0.219(7) Uiso 1 1 d D . .
H91A H 0.8954 0.0165 0.8869 0.263 Uiso 1 1 calc R . .
C92 C 0.8916(11) 0.0125(8) 0.9869(9) 0.193(6) Uiso 1 1 d D . .
H92A H 0.8174 0.0210 0.9786 0.232 Uiso 1 1 calc R . .

loop_
_atom_site_aniso_label
_atom_site_aniso_U_11
_atom_site_aniso_U_22
_atom_site_aniso_U_33
_atom_site_aniso_U_23
_atom_site_aniso_U_13
_atom_site_aniso_U_12
Ru1 0.02203(14) 0.02417(14) 0.01989(14) -0.00159(10) 0.00326(10) -0.00080(10)
Cl1 0.0289(4) 0.0391(5) 0.0239(4) -0.0025(3) -0.0010(3) 0.0002(4)
P1 0.0206(4) 0.0325(5) 0.0226(4) -0.0015(3) 0.0059(3) -0.0052(3)
P2 0.0248(4) 0.0262(4) 0.0226(4) -0.0008(3) 0.0046(3) 0.0020(3)
O1 0.067(2) 0.0498(18) 0.0368(16) -0.0108(14) 0.0217(15) -0.0205(15)
O2 0.065(2) 0.063(2) 0.056(2) 0.0057(17) 0.0138(18) -0.0136(17)
N1 0.0310(15) 0.0248(14) 0.0271(15) -0.0038(12) 0.0037(12) -0.0033(12)
N2 0.0257(14) 0.0263(14) 0.0227(14) -0.0041(11) 0.0012(11) 0.0008(11)
C1 0.0207(15) 0.0319(17) 0.0236(17) -0.0029(13) 0.0029(13) 0.0008(13)
C2 0.0214(15) 0.0350(18) 0.0221(16) 0.0007(14) 0.0023(13) -0.0004(13)
C3 0.0351(19) 0.037(2) 0.0253(18) 0.0048(15) -0.0032(15) -0.0086(16)
C4 0.055(3) 0.0286(19) 0.031(2) -0.0011(16) -0.0093(18) -0.0013(18)
C5 0.055(3) 0.037(2) 0.037(2) -0.0086(17) 0.0022(19) 0.0160(19)
C6 0.0325(19) 0.043(2) 0.035(2) -0.0050(17) 0.0103(16) 0.0051(16)
C7 0.0216(16) 0.054(2) 0.0253(18) -0.0014(16) 0.0049(14) -0.0076(16)
C8 0.0279(19) 0.068(3) 0.036(2) 0.007(2) 0.0058(17) 0.0012(19)
C9 0.031(2) 0.107(5) 0.044(3) 0.016(3) 0.003(2) 0.002(3)
C10 0.027(2) 0.121(5) 0.042(3) 0.002(3) 0.0006(19) -0.015(3)
C11 0.034(2) 0.094(4) 0.043(3) -0.015(3) 0.012(2) -0.029(3)
C12 0.0297(19) 0.065(3) 0.035(2) -0.011(2) 0.0099(17) -0.0157(19)
C13 0.0288(18) 0.043(2) 0.0273(18) 0.0004(16) 0.0117(15) -0.0063(16)
C14 0.048(3) 0.069(3) 0.037(2) 0.000(2) 0.013(2) -0.020(2)
C15 0.061(3) 0.090(4) 0.033(2) 0.006(2) 0.013(2) -0.020(3)
C16 0.069(3) 0.069(3) 0.041(3) 0.005(2) 0.028(2) -0.022(3)
C17 0.053(3) 0.077(4) 0.055(3) -0.001(3) 0.031(2) -0.024(3)
C18 0.036(2) 0.067(3) 0.040(2) 0.000(2) 0.0170(18) -0.012(2)
C19 0.0240(16) 0.0273(17) 0.0255(17) -0.0015(13) 0.0076(13) -0.0002(13)
C20 0.0332(19) 0.0353(19) 0.0249(18) -0.0101(15) 0.0051(15) -0.0063(15)
C21 0.0275(17) 0.039(2) 0.0246(18) -0.0099(15) 0.0020(14) -0.0041(15)
C22 0.0348(19) 0.0275(18) 0.0295(19) -0.0030(14) 0.0031(15) 0.0051(14)
C23 0.041(2) 0.0263(17) 0.0307(19) -0.0035(14) 0.0054(16) 0.0008(15)
C24 0.089(4) 0.047(3) 0.058(3) -0.008(2) 0.037(3) -0.025(3)
C25 0.037(2) 0.051(2) 0.029(2) -0.0055(17) -0.0025(16) 0.0016(18)
C26 0.052(3) 0.041(2) 0.043(2) -0.0128(19) 0.001(2) -0.017(2)
C27 0.035(2) 0.0284(18) 0.039(2) 0.0030(16) 0.0080(16) -0.0034(15)
C28 0.041(2) 0.0286(18) 0.032(2) 0.0011(15) 0.0061(16) -0.0043(15)
C29 0.097(5) 0.073(4) 0.046(3) 0.013(3) 0.008(3) -0.013(3)
C30 0.0246(16) 0.0267(16) 0.0276(17) 0.0032(13) 0.0079(13) 0.0048(13)
C31 0.0247(16) 0.0312(18) 0.0322(19) -0.0008(15) 0.0036(14) 0.0049(14)
C32 0.035(2) 0.0310(19) 0.045(2) 0.0004(17) 0.0067(17) 0.0034(15)
C33 0.047(2) 0.031(2) 0.056(3) 0.0093(18) 0.016(2) 0.0012(17)
C34 0.055(3) 0.044(2) 0.047(3) 0.0107(19) 0.026(2) 0.006(2)
C35 0.048(2) 0.034(2) 0.039(2) 0.0031(17) 0.0213(18) 0.0075(17)
C36 0.0260(17) 0.0298(17) 0.0292(18) -0.0047(14) 0.0084(14) -0.0019(14)
C37 0.0329(19) 0.037(2) 0.0285(19) -0.0027(15) 0.0088(15) 0.0061(15)
C38 0.038(2) 0.052(2) 0.028(2) -0.0081(17) 0.0023(16) 0.0022(18)
C39 0.046(2) 0.042(2) 0.040(2) -0.0166(18) 0.0089(19) -0.0046(18)
C40 0.046(2) 0.030(2) 0.048(2) -0.0087(17) 0.0076(19) -0.0003(17)
C41 0.0348(19) 0.0313(19) 0.036(2) -0.0032(15) 0.0063(16) -0.0008(15)
C42 0.0255(16) 0.0254(16) 0.0289(18) -0.0025(13) 0.0053(14) -0.0002(13)
C43 0.0278(18) 0.041(2) 0.038(2) 0.0085(17) 0.0081(16) 0.0046(15)
C44 0.038(2) 0.053(3) 0.043(2) 0.020(2) 0.0074(18) 0.0092(19)
C45 0.0281(19) 0.046(2) 0.054(3) 0.016(2) -0.0006(18) 0.0067(17)
C46 0.0253(18) 0.044(2) 0.050(2) 0.0043(19) 0.0089(17) 0.0012(16)
C47 0.0293(18) 0.0319(18) 0.0327(19) 0.0003(15) 0.0078(15) 0.0004(14)

loop_
_atom_type_symbol
_atom_type_description
_atom_type_scat_dispersion_real
_atom_type_scat_dispersion_imag
_atom_type_scat_source
C C 0.0033 0.0016 'International Tables Vol C Tables 4.2.6.8 and 6.1.1.4'
H H 0.0000 0.0000 'International Tables Vol C Tables 4.2.6.8 and 6.1.1.4'
N N 0.0061 0.0033 'International Tables Vol C Tables 4.2.6.8 and 6.1.1.4'
O O 0.0106 0.0060 'International Tables Vol C Tables 4.2.6.8 and 6.1.1.4'
P P 0.1023 0.0942 'International Tables Vol C Tables 4.2.6.8 and 6.1.1.4'
Cl Cl 0.1484 0.1585 'International Tables Vol C Tables 4.2.6.8 and 6.1.1.4'
Ru Ru -1.2594 0.8363 'International Tables Vol C Tables 4.2.6.8 and 6.1.1.4'

loop_
_geom_angle_atom_site_label_1
_geom_angle_atom_site_label_2
_geom_angle_atom_site_label_3
_geom_angle
_geom_angle_site_symmetry_1
_geom_angle_site_symmetry_3
C19 Ru1 C28 79.18(15) . .
C19 Ru1 P2 91.06(10) . .
C28 Ru1 P2 91.60(12) . .
C19 Ru1 P1 89.23(10) . .
C28 Ru1 P1 98.99(12) . .
P2 Ru1 P1 169.27(3) . .
C19 Ru1 Cl1 174.38(10) . .
C28 Ru1 Cl1 106.01(11) . .
P2 Ru1 Cl1 90.94(4) . .
P1 Ru1 Cl1 87.84(4) . .
C1 P1 C7 103.57(17) . .
C1 P1 C13 101.90(17) . .
C7 P1 C13 102.42(17) . .
C1 P1 Ru1 106.97(11) . .
C7 P1 Ru1 116.30(13) . .
C13 P1 Ru1 123.23(13) . .
C36 P2 C30 104.23(17) . .
C36 P2 C42 100.53(16) . .
C30 P2 C42 99.71(16) . .
C36 P2 Ru1 118.19(12) . .
C30 P2 Ru1 110.15(11) . .
C42 P2 Ru1 121.35(12) . .
C24 O1 C23 112.2(3) . .
C28 O2 C29 111.8(4) . .
C19 N1 C20 113.1(3) . .
C19 N1 C27 117.0(3) . .
C20 N1 C27 129.9(3) . .
C19 N2 C21 110.6(3) . .
C19 N2 C22 124.3(3) . .
C21 N2 C22 124.9(3) . .
C2 C1 C6 118.3(3) . .
C2 C1 P1 117.3(3) . .
C6 C1 P1 124.4(3) . .
C3 C2 C1 121.3(4) . .
C3 C2 H2A 119.4 . .
C1 C2 H2A 119.4 . .
C4 C3 C2 119.7(4) . .
C4 C3 H3A 120.2 . .
C2 C3 H3A 120.2 . .
C3 C4 C5 120.3(4) . .
C3 C4 H4A 119.8 . .
C5 C4 H4A 119.8 . .
C4 C5 C6 120.2(4) . .
C4 C5 H5A 119.9 . .
C6 C5 H5A 119.9 . .
C5 C6 C1 120.2(4) . .
C5 C6 H6A 119.9 . .
C1 C6 H6A 119.9 . .
C8 C7 C12 118.1(4) . .
C8 C7 P1 123.5(3) . .
C12 C7 P1 118.1(3) . .
C7 C8 C9 120.5(5) . .
C7 C8 H8A 119.8 . .
C9 C8 H8A 119.8 . .
C10 C9 C8 119.8(5) . .
C10 C9 H9A 120.1 . .
C8 C9 H9A 120.1 . .
C11 C10 C9 120.7(4) . .
C11 C10 H10A 119.6 . .
C9 C10 H10A 119.6 . .
C10 C11 C12 120.0(5) . .
C10 C11 H11A 120.0 . .
C12 C11 H11A 120.0 . .
C11 C12 C7 120.9(5) . .
C11 C12 H12A 119.6 . .
C7 C12 H12A 119.6 . .
C18 C13 C14 118.1(4) . .
C18 C13 P1 123.5(3) . .
C14 C13 P1 118.3(3) . .
C15 C14 C13 120.5(4) . .
C15 C14 H14A 119.8 . .
C13 C14 H14A 119.8 . .
C16 C15 C14 120.4(5) . .
C16 C15 H15A 119.8 . .
C14 C15 H15A 119.8 . .
C17 C16 C15 119.0(4) . .
C17 C16 H16A 120.5 . .
C15 C16 H16A 120.5 . .
C16 C17 C18 121.4(4) . .
C16 C17 H17A 119.3 . .
C18 C17 H17A 119.3 . .
C13 C18 C17 120.4(4) . .
C13 C18 H18A 119.8 . .
C17 C18 H18A 119.8 . .
N1 C19 N2 103.3(3) . .
N1 C19 Ru1 118.6(2) . .
N2 C19 Ru1 137.9(3) . .
C21 C20 N1 105.9(3) . .
C21 C20 C26 131.7(4) . .
N1 C20 C26 122.4(4) . .
C20 C21 N2 107.0(3) . .
C20 C21 C25 130.1(3) . .
N2 C21 C25 122.7(3) . .
N2 C22 C23 115.1(3) . .
N2 C22 H22A 108.5 . .
C23 C22 H22A 108.5 . .
N2 C22 H22B 108.5 . .
C23 C22 H22B 108.5 . .
H22A C22 H22B 107.5 . .
O1 C23 C22 109.3(3) . .
O1 C23 H23A 109.8 . .
C22 C23 H23A 109.8 . .
O1 C23 H23B 109.8 . .
C22 C23 H23B 109.8 . .
H23A C23 H23B 108.3 . .
O1 C24 H24A 109.5 . .
O1 C24 H24B 109.5 . .
H24A C24 H24B 109.5 . .
O1 C24 H24C 109.5 . .
H24A C24 H24C 109.5 . .
H24B C24 H24C 109.5 . .
C21 C25 H25A 109.5 . .
C21 C25 H25B 109.5 . .
H25A C25 H25B 109.5 . .
C21 C25 H25C 109.5 . .
H25A C25 H25C 109.5 . .
H25B C25 H25C 109.5 . .
C20 C26 H26A 109.5 . .
C20 C26 H26B 109.5 . .
H26A C26 H26B 109.5 . .
C20 C26 H26C 109.5 . .
H26A C26 H26C 109.5 . .
H26B C26 H26C 109.5 . .
N1 C27 C28 109.1(3) . .
N1 C27 H27A 109.9 . .
C28 C27 H27A 109.9 . .
N1 C27 H27B 109.9 . .
C28 C27 H27B 109.9 . .
H27A C27 H27B 108.3 . .
O2 C28 C27 105.4(3) . .
O2 C28 Ru1 114.1(3) . .
C27 C28 Ru1 113.3(3) . .
O2 C28 H28A 107.9 . .
C27 C28 H28A 107.9 . .
Ru1 C28 H28A 107.9 . .
O2 C29 H29A 109.5 . .
O2 C29 H29B 109.5 . .
H29A C29 H29B 109.5 . .
O2 C29 H29C 109.5 . .
H29A C29 H29C 109.5 . .
H29B C29 H29C 109.5 . .
C35 C30 C31 118.5(3) . .
C35 C30 P2 125.1(3) . .
C31 C30 P2 116.3(3) . .
C32 C31 C30 121.0(4) . .
C32 C31 H31A 119.5 . .
C30 C31 H31A 119.5 . .
C33 C32 C31 119.5(4) . .
C33 C32 H32A 120.2 . .
C31 C32 H32A 120.2 . .
C32 C33 C34 119.9(4) . .
C32 C33 H33A 120.1 . .
C34 C33 H33A 120.1 . .
C35 C34 C33 120.4(4) . .
C35 C34 H34A 119.8 . .
C33 C34 H34A 119.8 . .
C34 C35 C30 120.6(4) . .
C34 C35 H35A 119.7 . .
C30 C35 H35A 119.7 . .
C41 C36 C37 118.3(3) . .
C41 C36 P2 121.2(3) . .
C37 C36 P2 120.2(3) . .
C38 C37 C36 120.9(4) . .
C38 C37 H37A 119.5 . .
C36 C37 H37A 119.5 . .
C37 C38 C39 119.9(4) . .
C37 C38 H38A 120.0 . .
C39 C38 H38A 120.0 . .
C40 C39 C38 120.1(4) . .
C40 C39 H39A 120.0 . .
C38 C39 H39A 120.0 . .
C39 C40 C41 120.2(4) . .
C39 C40 H40A 119.9 . .
C41 C40 H40A 119.9 . .
C40 C41 C36 120.5(4) . .
C40 C41 H41A 119.7 . .
C36 C41 H41A 119.7 . .
C43 C42 C47 118.8(3) . .
C43 C42 P2 120.3(3) . .
C47 C42 P2 120.9(3) . .
C42 C43 C44 119.8(4) . .
C42 C43 H43A 120.1 . .
C44 C43 H43A 120.1 . .
C45 C44 C43 120.7(4) . .
C45 C44 H44A 119.7 . .
C43 C44 H44A 119.7 . .
C44 C45 C46 120.0(4) . .
C44 C45 H45A 120.0 . .
C46 C45 H45A 120.0 . .
C45 C46 C47 120.2(4) . .
C45 C46 H46A 119.9 . .
C47 C46 H46A 119.9 . .
C46 C47 C42 120.6(4) . .
C46 C47 H47A 119.7 . .
C42 C47 H47A 119.7 . .
C82 C81 H81A 109.5 . .
C82 C81 H81B 109.5 . .
H81A C81 H81B 109.5 . .
C82 C81 H81C 109.5 . .
H81A C81 H81C 109.5 . .
H81B C81 H81C 109.5 . .
C81 C82 C83 110.2(10) . .
C81 C82 H82A 109.6 . .
C83 C82 H82A 109.6 . .
C81 C82 H82B 109.6 . .
C83 C82 H82B 109.6 . .
H82A C82 H82B 108.1 . .
C82 C83 C84 108.5(9) . .
C82 C83 H83A 110.0 . .
C84 C83 H83A 110.0 . .
C82 C83 H83B 110.0 . .
C84 C83 H83B 110.0 . .
H83A C83 H83B 108.4 . .
C85 C84 C83 109.4(10) . .
C85 C84 H84A 109.8 . .
C83 C84 H84A 109.8 . .
C85 C84 H84B 109.8 . .
C83 C84 H84B 109.8 . .
H84A C84 H84B 108.2 . .
C84 C85 H85A 109.5 . .
C84 C85 H85B 109.5 . .
H85A C85 H85B 109.5 . .
C84 C85 H85C 109.5 . .
H85A C85 H85C 109.5 . .
H85B C85 H85C 109.5 . .
C91 C90 C92 119.0(13) . 3_757
C91 C90 H90A 120.5 . .
C92 C90 H90A 120.5 3_757 .
C92 C91 C90 119.0(10) . .
C92 C91 H91A 120.5 . .
C90 C91 H91A 120.5 . .
C91 C92 C90 122.0(13) . 3_757
C91 C92 H92A 119.0 . .
C90 C92 H92A 119.0 3_757 .

loop_
_geom_bond_atom_site_label_1
_geom_bond_atom_site_label_2
_geom_bond_distance
_geom_bond_site_symmetry_2
Ru1 C19 1.986(3) .
Ru1 C28 2.066(4) .
Ru1 P2 2.3261(10) .
Ru1 P1 2.3591(10) .
Ru1 Cl1 2.4582(10) .
P1 C1 1.829(4) .
P1 C7 1.836(4) .
P1 C13 1.838(4) .
P2 C36 1.832(4) .
P2 C30 1.835(4) .
P2 C42 1.840(4) .
O1 C24 1.405(6) .
O1 C23 1.414(5) .
O2 C28 1.449(5) .
O2 C29 1.456(6) .
N1 C19 1.356(4) .
N1 C20 1.382(5) .
N1 C27 1.451(5) .
N2 C19 1.371(4) .
N2 C21 1.405(4) .
N2 C22 1.454(5) .
C1 C2 1.390(5) .
C1 C6 1.400(5) .
C2 C3 1.388(5) .
C2 H2A 0.9500 .
C3 C4 1.370(6) .
C3 H3A 0.9500 .
C4 C5 1.384(7) .
C4 H4A 0.9500 .
C5 C6 1.386(6) .
C5 H5A 0.9500 .
C6 H6A 0.9500 .
C7 C8 1.394(6) .
C7 C12 1.399(6) .
C8 C9 1.400(6) .
C8 H8A 0.9500 .
C9 C10 1.373(9) .
C9 H9A 0.9500 .
C10 C11 1.370(9) .
C10 H10A 0.9500 .
C11 C12 1.388(6) .
C11 H11A 0.9500 .
C12 H12A 0.9500 .
C13 C18 1.369(5) .
C13 C14 1.391(6) .
C14 C15 1.384(6) .
C14 H14A 0.9500 .
C15 C16 1.376(7) .
C15 H15A 0.9500 .
C16 C17 1.349(7) .
C16 H16A 0.9500 .
C17 C18 1.391(6) .
C17 H17A 0.9500 .
C18 H18A 0.9500 .
C20 C21 1.349(6) .
C20 C26 1.492(5) .
C21 C25 1.498(5) .
C22 C23 1.500(5) .
C22 H22A 0.9900 .
C22 H22B 0.9900 .
C23 H23A 0.9900 .
C23 H23B 0.9900 .
C24 H24A 0.9800 .
C24 H24B 0.9800 .
C24 H24C 0.9800 .
C25 H25A 0.9800 .
C25 H25B 0.9800 .
C25 H25C 0.9800 .
C26 H26A 0.9800 .
C26 H26B 0.9800 .
C26 H26C 0.9800 .
C27 C28 1.506(5) .
C27 H27A 0.9900 .
C27 H27B 0.9900 .
C28 H28A 1.0000 .
C29 H29A 0.9800 .
C29 H29B 0.9800 .
C29 H29C 0.9800 .
C30 C35 1.389(5) .
C30 C31 1.395(5) .
C31 C32 1.391(5) .
C31 H31A 0.9500 .
C32 C33 1.379(6) .
C32 H32A 0.9500 .
C33 C34 1.390(6) .
C33 H33A 0.9500 .
C34 C35 1.378(6) .
C34 H34A 0.9500 .
C35 H35A 0.9500 .
C36 C41 1.395(5) .
C36 C37 1.403(5) .
C37 C38 1.384(5) .
C37 H37A 0.9500 .
C38 C39 1.385(6) .
C38 H38A 0.9500 .
C39 C40 1.381(6) .
C39 H39A 0.9500 .
C40 C41 1.392(5) .
C40 H40A 0.9500 .
C41 H41A 0.9500 .
C42 C43 1.390(5) .
C42 C47 1.396(5) .
C43 C44 1.393(5) .
C43 H43A 0.9500 .
C44 C45 1.372(6) .
C44 H44A 0.9500 .
C45 C46 1.374(6) .
C45 H45A 0.9500 .
C46 C47 1.385(5) .
C46 H46A 0.9500 .
C47 H47A 0.9500 .
C81 C82 1.521(10) .
C81 H81A 0.9800 .
C81 H81B 0.9800 .
C81 H81C 0.9800 .
C82 C83 1.537(10) .
C82 H82A 0.9900 .
C82 H82B 0.9900 .
C83 C84 1.542(10) .
C83 H83A 0.9900 .
C83 H83B 0.9900 .
C84 C85 1.529(10) .
C84 H84A 0.9900 .
C84 H84B 0.9900 .
C85 H85A 0.9800 .
C85 H85B 0.9800 .
C85 H85C 0.9800 .
C90 C91 1.402(9) .
C90 C92 1.440(16) 3_757
C90 H90A 0.9500 .
C91 C92 1.392(9) .
C91 H91A 0.9500 .
C92 C90 1.439(16) 3_757
C92 H92A 0.9500 .

loop_
_geom_torsion_atom_site_label_1
_geom_torsion_atom_site_label_2
_geom_torsion_atom_site_label_3
_geom_torsion_atom_site_label_4
_geom_torsion
_geom_torsion_site_symmetry_1
_geom_torsion_site_symmetry_4
C19 Ru1 P1 C1 -109.66(15) . .
C28 Ru1 P1 C1 171.42(16) . .
P2 Ru1 P1 C1 -18.0(2) . .
Cl1 Ru1 P1 C1 65.54(12) . .
C19 Ru1 P1 C7 5.46(18) . .
C28 Ru1 P1 C7 -73.46(19) . .
P2 Ru1 P1 C7 97.1(2) . .
Cl1 Ru1 P1 C7 -179.33(15) . .
C19 Ru1 P1 C13 133.10(18) . .
C28 Ru1 P1 C13 54.18(19) . .
P2 Ru1 P1 C13 -135.3(2) . .
Cl1 Ru1 P1 C13 -51.69(15) . .
C19 Ru1 P2 C36 -29.78(17) . .
C28 Ru1 P2 C36 49.43(18) . .
P1 Ru1 P2 C36 -121.2(2) . .
Cl1 Ru1 P2 C36 155.48(14) . .
C19 Ru1 P2 C30 89.81(16) . .
C28 Ru1 P2 C30 169.02(16) . .
P1 Ru1 P2 C30 -1.6(2) . .
Cl1 Ru1 P2 C30 -84.93(12) . .
C19 Ru1 P2 C42 -154.48(17) . .
C28 Ru1 P2 C42 -75.28(17) . .
P1 Ru1 P2 C42 114.1(2) . .
Cl1 Ru1 P2 C42 30.77(13) . .
C7 P1 C1 C2 -109.8(3) . .
C13 P1 C1 C2 144.1(3) . .
Ru1 P1 C1 C2 13.6(3) . .
C7 P1 C1 C6 70.8(3) . .
C13 P1 C1 C6 -35.3(3) . .
Ru1 P1 C1 C6 -165.8(3) . .
C6 C1 C2 C3 -1.6(5) . .
P1 C1 C2 C3 178.9(3) . .
C1 C2 C3 C4 0.5(5) . .
C2 C3 C4 C5 0.1(6) . .
C3 C4 C5 C6 0.4(6) . .
C4 C5 C6 C1 -1.6(6) . .
C2 C1 C6 C5 2.2(5) . .
P1 C1 C6 C5 -178.4(3) . .
C1 P1 C7 C8 -0.9(4) . .
C13 P1 C7 C8 104.8(4) . .
Ru1 P1 C7 C8 -117.9(3) . .
C1 P1 C7 C12 173.4(3) . .
C13 P1 C7 C12 -80.9(3) . .
Ru1 P1 C7 C12 56.4(3) . .
C12 C7 C8 C9 1.2(6) . .
P1 C7 C8 C9 175.5(3) . .
C7 C8 C9 C10 -1.3(7) . .
C8 C9 C10 C11 1.1(8) . .
C9 C10 C11 C12 -0.7(7) . .
C10 C11 C12 C7 0.6(7) . .
C8 C7 C12 C11 -0.8(6) . .
P1 C7 C12 C11 -175.4(3) . .
C1 P1 C13 C18 126.4(4) . .
C7 P1 C13 C18 19.4(4) . .
Ru1 P1 C13 C18 -114.0(4) . .
C1 P1 C13 C14 -51.9(4) . .
C7 P1 C13 C14 -158.9(4) . .
Ru1 P1 C13 C14 67.7(4) . .
C18 C13 C14 C15 4.2(8) . .
P1 C13 C14 C15 -177.4(4) . .
C13 C14 C15 C16 -1.2(9) . .
C14 C15 C16 C17 -1.3(9) . .
C15 C16 C17 C18 0.9(9) . .
C14 C13 C18 C17 -4.6(7) . .
P1 C13 C18 C17 177.1(4) . .
C16 C17 C18 C13 2.2(9) . .
C20 N1 C19 N2 0.0(4) . .
C27 N1 C19 N2 -177.9(3) . .
C20 N1 C19 Ru1 176.9(2) . .
C27 N1 C19 Ru1 -0.9(4) . .
C21 N2 C19 N1 0.4(4) . .
C22 N2 C19 N1 176.4(3) . .
C21 N2 C19 Ru1 -175.6(3) . .
C22 N2 C19 Ru1 0.4(6) . .
C28 Ru1 C19 N1 -7.7(3) . .
P2 Ru1 C19 N1 83.8(3) . .
P1 Ru1 C19 N1 -107.0(3) . .
Cl1 Ru1 C19 N1 -165.5(8) . .
C28 Ru1 C19 N2 167.9(4) . .
P2 Ru1 C19 N2 -100.7(4) . .
P1 Ru1 C19 N2 68.6(4) . .
Cl1 Ru1 C19 N2 10.0(13) . .
C19 N1 C20 C21 -0.4(4) . .
C27 N1 C20 C21 177.1(4) . .
C19 N1 C20 C26 -179.6(4) . .
C27 N1 C20 C26 -2.1(6) . .
N1 C20 C21 N2 0.6(4) . .
C26 C20 C21 N2 179.8(4) . .
N1 C20 C21 C25 -175.8(4) . .
C26 C20 C21 C25 3.3(8) . .
C19 N2 C21 C20 -0.7(4) . .
C22 N2 C21 C20 -176.6(3) . .
C19 N2 C21 C25 176.1(3) . .
C22 N2 C21 C25 0.2(6) . .
C19 N2 C22 C23 85.7(4) . .
C21 N2 C22 C23 -98.9(4) . .
C24 O1 C23 C22 175.9(4) . .
N2 C22 C23 O1 66.8(4) . .
C19 N1 C27 C28 12.6(5) . .
C20 N1 C27 C28 -164.9(4) . .
C29 O2 C28 C27 152.0(4) . .
C29 O2 C28 Ru1 -83.0(4) . .
N1 C27 C28 O2 107.3(4) . .
N1 C27 C28 Ru1 -18.2(4) . .
C19 Ru1 C28 O2 -106.5(3) . .
P2 Ru1 C28 O2 162.8(3) . .
P1 Ru1 C28 O2 -19.0(3) . .
Cl1 Ru1 C28 O2 71.3(3) . .
C19 Ru1 C28 C27 14.2(3) . .
P2 Ru1 C28 C27 -76.5(3) . .
P1 Ru1 C28 C27 101.7(3) . .
Cl1 Ru1 C28 C27 -168.0(3) . .
C36 P2 C30 C35 -9.6(4) . .
C42 P2 C30 C35 94.0(3) . .
Ru1 P2 C30 C35 -137.4(3) . .
C36 P2 C30 C31 172.1(3) . .
C42 P2 C30 C31 -84.3(3) . .
Ru1 P2 C30 C31 44.3(3) . .
C35 C30 C31 C32 -0.2(5) . .
P2 C30 C31 C32 178.2(3) . .
C30 C31 C32 C33 -0.1(6) . .
C31 C32 C33 C34 0.5(6) . .
C32 C33 C34 C35 -0.7(7) . .
C33 C34 C35 C30 0.4(7) . .
C31 C30 C35 C34 0.0(6) . .
P2 C30 C35 C34 -178.2(3) . .
C30 P2 C36 C41 125.4(3) . .
C42 P2 C36 C41 22.4(3) . .
Ru1 P2 C36 C41 -112.0(3) . .
C30 P2 C36 C37 -61.5(3) . .
C42 P2 C36 C37 -164.4(3) . .
Ru1 P2 C36 C37 61.1(3) . .
C41 C36 C37 C38 0.8(6) . .
P2 C36 C37 C38 -172.5(3) . .
C36 C37 C38 C39 -1.3(6) . .
C37 C38 C39 C40 1.1(7) . .
C38 C39 C40 C41 -0.3(7) . .
C39 C40 C41 C36 -0.1(6) . .
C37 C36 C41 C40 -0.1(6) . .
P2 C36 C41 C40 173.1(3) . .
C36 P2 C42 C43 -110.6(3) . .
C30 P2 C42 C43 142.9(3) . .
Ru1 P2 C42 C43 22.0(4) . .
C36 P2 C42 C47 68.3(3) . .
C30 P2 C42 C47 -38.3(3) . .
Ru1 P2 C42 C47 -159.1(2) . .
C47 C42 C43 C44 0.9(6) . .
P2 C42 C43 C44 179.8(3) . .
C42 C43 C44 C45 -1.0(7) . .
C43 C44 C45 C46 0.8(7) . .
C44 C45 C46 C47 -0.4(7) . .
C45 C46 C47 C42 0.3(6) . .
C43 C42 C47 C46 -0.5(6) . .
P2 C42 C47 C46 -179.4(3) . .
C81 C82 C83 C84 176.5(15) . .
C82 C83 C84 C85 167.7(19) . .
C92 C90 C91 C92 0(3) 3_757 .
C90 C91 C92 C90 0(3) . 3_757
